data_1576494
loop_
_publ_author_name
'Chen, Zhe'
'Zhang, Junjie'
'Wang, Chuan'

_publ_section_title
;
 Reductive desymmetric silylation of biaryl bis(triflates) enabled by a
 chiral nickel/picolinamide complex.
;
_journal_issue 13
_journal_name_full 'Chemical science'
_journal_page_first 6710
_journal_page_last 6716
_journal_paper_doi 10.1039/d5sc09250g
_journal_volume 17
_journal_year 2026
_chemical_absolute_configuration rmad
_chemical_formula_moiety 'C29 H29 Cl N5 Ni O2, Cl'
_chemical_formula_sum 'C29 H29 Cl2 N5 Ni O2'
_chemical_formula_weight 609.18
_space_group_crystal_system orthorhombic
_space_group_IT_number 19
_space_group_name_Hall 'P 2ac 2ab'
_space_group_name_H-M_alt 'P 21 21 21'
_atom_sites_solution_hydrogens mixed
_atom_sites_solution_primary dual
_audit_creation_date 2024-09-12
_audit_creation_method
;
Olex2 1.5
(compiled 2024.02.16 svn.r378c4104 for OlexSys, GUI svn.r6928)
;
_audit_update_record
;
2025-05-19 deposited with the CCDC.	2026-02-05 downloaded from the CCDC.
;
_cell_angle_alpha 90
_cell_angle_beta 90
_cell_angle_gamma 90
_cell_formula_units_Z 4
_cell_length_a 9.06990(10)
_cell_length_b 17.0862(3)
_cell_length_c 19.4067(3)
_cell_measurement_reflns_used 9991
_cell_measurement_temperature 170.00
_cell_measurement_theta_max 54.638
_cell_measurement_theta_min 2.999
_cell_volume 3007.46(8)
_computing_cell_refinement 'SAINT V8.40B (?, 2016)'
_computing_data_reduction 'SAINT V8.40B (?, 2016)'
_computing_molecular_graphics 'Olex2 1.5 (Dolomanov et al., 2009)'
_computing_publication_material 'Olex2 1.5 (Dolomanov et al., 2009)'
_computing_structure_refinement 'SHELXL 2018/3 (Sheldrick, 2015)'
_computing_structure_solution 'SHELXT 2018/2 (Sheldrick, 2018)'
_diffrn_ambient_temperature 170.00
_diffrn_measured_fraction_theta_full 0.999
_diffrn_measured_fraction_theta_max 0.998
_diffrn_measurement_device_type 'Bruker D8 Venture'
_diffrn_measurement_method '\f and \w scans'
_diffrn_radiation_type GaK\a
_diffrn_radiation_wavelength 1.34139
_diffrn_reflns_av_R_equivalents 0.0592
_diffrn_reflns_av_unetI/netI 0.0615
_diffrn_reflns_Laue_measured_fraction_full 0.999
_diffrn_reflns_Laue_measured_fraction_max 0.998
_diffrn_reflns_limit_h_max 8
_diffrn_reflns_limit_h_min -11
_diffrn_reflns_limit_k_max 20
_diffrn_reflns_limit_k_min -20
_diffrn_reflns_limit_l_max 18
_diffrn_reflns_limit_l_min -23
_diffrn_reflns_number 26975
_diffrn_reflns_point_group_measured_fraction_full 0.971
_diffrn_reflns_point_group_measured_fraction_max 0.971
_diffrn_reflns_theta_full 53.594
_diffrn_reflns_theta_max 54.913
_diffrn_reflns_theta_min 2.998
_diffrn_source_current 2.85
_diffrn_source_power 0.19887300000000002
_diffrn_source_voltage 69.78
_diffrn_standards_number 0
_exptl_absorpt_coefficient_mu 4.785
_exptl_absorpt_correction_T_max 0.7508
_exptl_absorpt_correction_T_min 0.5172
_exptl_absorpt_correction_type multi-scan
_exptl_absorpt_process_details
;
SADABS-2016/2 (Bruker,2016/2) was used for absorption correction.
wR2(int) was 0.1714 before and 0.0945 after correction.
The Ratio of minimum to maximum transmission is 0.6889.
The \l/2 correction factor is Not present.
;
_exptl_crystal_colour blue
_exptl_crystal_colour_primary blue
_exptl_crystal_density_diffrn 1.345
_exptl_crystal_description block
_exptl_crystal_F_000 1264
_exptl_crystal_size_max 0.17
_exptl_crystal_size_mid 0.17
_exptl_crystal_size_min 0.05
_refine_diff_density_max 0.795
_refine_diff_density_min -0.518
_refine_diff_density_rms 0.074
_refine_ls_abs_structure_details
;
 Refined as an inversion twin.
;
_refine_ls_abs_structure_Flack 0.037(7)
_refine_ls_extinction_method none
_refine_ls_goodness_of_fit_ref 1.091
_refine_ls_hydrogen_treatment mixed
_refine_ls_matrix_type full
_refine_ls_number_parameters 358
_refine_ls_number_reflns 5561
_refine_ls_number_restraints 0
_refine_ls_restrained_S_all 1.091
_refine_ls_R_factor_all 0.0528
_refine_ls_R_factor_gt 0.0419
_refine_ls_shift/su_max 0.001
_refine_ls_shift/su_mean 0.000
_refine_ls_structure_factor_coef Fsqd
_refine_ls_weighting_details 'w=1/[\s^2^(Fo^2^)+(0.0589P)^2^+0.1680P] where P=(Fo^2^+2Fc^2^)/3'
_refine_ls_weighting_scheme calc
_refine_ls_wR_factor_gt 0.1053
_refine_ls_wR_factor_ref 0.1111
_reflns_Friedel_coverage 0.722
_reflns_Friedel_fraction_full 0.935
_reflns_Friedel_fraction_max 0.936
_reflns_number_gt 4805
_reflns_number_total 5561
_reflns_threshold_expression 'I > 2\s(I)'
_cod_data_source_file d5sc09250g2.cif
_cod_data_source_block 240912cz
_cod_depositor_comments 'Adding full bibliography for 1576493--1576494.cif.'
_cod_database_code 1576494
_shelx_shelxl_version_number 2018/3
_shelx_space_group_comment
;
The symmetry employed for this shelxl refinement is uniquely defined
by the following loop, which should always be used as a source of
symmetry information in preference to the above space-group names.
They are only intended as comments.
;
_shelx_estimated_absorpt_t_max 0.796
_shelx_estimated_absorpt_t_min 0.497
_olex2_refinement_description
;
1. Twinned data refinement
 Scales: 0.963(7)
 0.037(7)
2. Fixed Uiso
 At 1.2 times of:
  All C(H) groups, All C(H,H) groups
 At 1.5 times of:
  All O(H) groups
3.a Ternary CH refined with riding coordinates:
 C7(H7)
3.b Secondary CH2 refined with riding coordinates:
 C8(H8A,H8B)
3.c Aromatic/amide H refined with riding coordinates:
 C1(H1), C2(H2A), C3(H3), C4(H4), C10(H10), C11(H11), C12(H12), C13(H13),
 C14(H14), C15(H15), C16(H16), C17(H17), C18(H18), C19(H19), C20(H20), C21(H21),
  C22(H22), C23(H23), C24(H24), C25(H25), C26(H26), C27(H27), C28(H28), C29(H29)
3.d Idealised tetrahedral OH refined as rotating group:
 O2(H2)
;
_smtbx_masks_void_probe_radius 1.2
_smtbx_masks_void_truncation_radius 1.2
_olex2_submission_special_instructions 'No special instructions were received'

loop_
_space_group_symop_operation_xyz
'x, y, z'
'-x+1/2, -y, z+1/2'
'-x, y+1/2, -z+1/2'
'x+1/2, -y+1/2, -z'

loop_
_atom_site_label
_atom_site_type_symbol
_atom_site_fract_x
_atom_site_fract_y
_atom_site_fract_z
_atom_site_U_iso_or_equiv
_atom_site_adp_type
_atom_site_occupancy
_atom_site_site_symmetry_order
_atom_site_calc_flag
_atom_site_refinement_flags_posn
_atom_site_refinement_flags_adp
_atom_site_refinement_flags_occupancy
_atom_site_disorder_assembly
_atom_site_disorder_group
Ni1 Ni 0.58944(7) 0.51827(4) 0.52599(3) 0.01749(18) Uani 1 1 d . . . . .
Cl1 Cl 0.65672(14) 0.53821(7) 0.40825(6) 0.0267(3) Uani 1 1 d . . . . .
O1 O 0.5165(3) 0.49219(19) 0.62425(15) 0.0207(7) Uani 1 1 d . . . . .
O2 O 0.2381(5) 0.4003(3) 0.8261(2) 0.0522(12) Uani 1 1 d . . . . .
H2 H 0.186093 0.363485 0.810957 0.078 Uiso 1 1 calc R U . . .
N1 N 0.6841(4) 0.4040(2) 0.5250(2) 0.0202(8) Uani 1 1 d . . . . .
N2 N 0.3808(4) 0.4680(2) 0.50656(19) 0.0176(8) Uani 1 1 d . . . . .
N3 N 0.4785(4) 0.6293(2) 0.5323(2) 0.0208(9) Uani 1 1 d . . . . .
N4 N 0.7859(4) 0.5624(2) 0.5679(2) 0.0220(9) Uani 1 1 d . . . . .
N5 N 0.3565(4) 0.4215(2) 0.6870(2) 0.0191(9) Uani 1 1 d . . . . .
C1 C 0.3100(5) 0.4654(3) 0.4467(2) 0.0208(10) Uani 1 1 d . . . . .
H1 H 0.358681 0.484005 0.406547 0.025 Uiso 1 1 calc R U . . .
C2 C 0.1670(6) 0.4363(3) 0.4404(3) 0.0233(11) Uani 1 1 d . . . . .
H2A H 0.118083 0.435820 0.397161 0.028 Uiso 1 1 calc R U . . .
C3 C 0.0985(5) 0.4081(3) 0.4990(2) 0.0218(10) Uani 1 1 d . . . . .
H3 H 0.001981 0.386833 0.496098 0.026 Uiso 1 1 calc R U . . .
C4 C 0.1704(5) 0.4109(3) 0.5620(2) 0.0193(10) Uani 1 1 d . . . . .
H4 H 0.123557 0.392653 0.602755 0.023 Uiso 1 1 calc R U . . .
C5 C 0.3114(5) 0.4406(3) 0.5641(2) 0.0164(10) Uani 1 1 d . . . . .
C6 C 0.4015(5) 0.4518(2) 0.6273(2) 0.0165(9) Uani 1 1 d . . . . .
C7 C 0.4401(6) 0.4384(3) 0.7503(2) 0.0247(11) Uani 1 1 d . . . . .
H7 H 0.545634 0.424386 0.741938 0.030 Uiso 1 1 calc R U . . .
C8 C 0.3828(7) 0.3873(3) 0.8095(3) 0.0369(14) Uani 1 1 d . . . . .
H8A H 0.394777 0.331587 0.796644 0.044 Uiso 1 1 calc R U . . .
H8B H 0.444189 0.396970 0.850813 0.044 Uiso 1 1 calc R U . . .
C9 C 0.4323(5) 0.5263(3) 0.7664(2) 0.0235(11) Uani 1 1 d . . . . .
C10 C 0.3006(6) 0.5678(3) 0.7614(3) 0.0262(12) Uani 1 1 d . . . . .
H10 H 0.212416 0.541503 0.748657 0.031 Uiso 1 1 calc R U . . .
C11 C 0.2979(7) 0.6475(3) 0.7750(3) 0.0368(14) Uani 1 1 d . . . . .
H11 H 0.207481 0.675337 0.771821 0.044 Uiso 1 1 calc R U . . .
C12 C 0.4249(8) 0.6868(3) 0.7929(3) 0.0396(15) Uani 1 1 d . . . . .
H12 H 0.421983 0.741540 0.801586 0.048 Uiso 1 1 calc R U . . .
C13 C 0.5580(7) 0.6459(4) 0.7984(3) 0.0406(16) Uani 1 1 d . . . . .
H13 H 0.646041 0.672639 0.810674 0.049 Uiso 1 1 calc R U . . .
C14 C 0.5604(6) 0.5658(3) 0.7856(3) 0.0307(13) Uani 1 1 d . . . . .
H14 H 0.650251 0.537708 0.789967 0.037 Uiso 1 1 calc R U . . .
C15 C 0.7486(5) 0.3729(3) 0.5813(3) 0.0244(11) Uani 1 1 d . . . . .
H15 H 0.749527 0.402801 0.622499 0.029 Uiso 1 1 calc R U . . .
C16 C 0.8132(6) 0.2996(3) 0.5821(3) 0.0291(12) Uani 1 1 d . . . . .
H16 H 0.858312 0.280039 0.622767 0.035 Uiso 1 1 calc R U . . .
C17 C 0.8110(6) 0.2558(3) 0.5229(3) 0.0289(12) Uani 1 1 d . . . . .
H17 H 0.854597 0.205251 0.522265 0.035 Uiso 1 1 calc R U . . .
C18 C 0.7452(6) 0.2853(3) 0.4644(3) 0.0282(12) Uani 1 1 d . . . . .
H18 H 0.742928 0.255639 0.422950 0.034 Uiso 1 1 calc R U . . .
C19 C 0.6822(5) 0.3596(3) 0.4674(3) 0.0232(11) Uani 1 1 d . . . . .
H19 H 0.635831 0.379810 0.427237 0.028 Uiso 1 1 calc R U . . .
C20 C 0.4144(5) 0.6607(3) 0.4763(3) 0.0255(11) Uani 1 1 d . . . . .
H20 H 0.430159 0.636487 0.432893 0.031 Uiso 1 1 calc R U . . .
C21 C 0.3271(6) 0.7264(3) 0.4792(3) 0.0329(13) Uani 1 1 d . . . . .
H21 H 0.281624 0.745755 0.438517 0.039 Uiso 1 1 calc R U . . .
C22 C 0.3056(6) 0.7640(3) 0.5410(3) 0.0341(14) Uani 1 1 d . . . . .
H22 H 0.246296 0.809774 0.543783 0.041 Uiso 1 1 calc R U . . .
C23 C 0.3727(6) 0.7334(3) 0.5990(3) 0.0322(13) Uani 1 1 d . . . . .
H23 H 0.361680 0.758337 0.642469 0.039 Uiso 1 1 calc R U . . .
C24 C 0.4562(6) 0.6659(3) 0.5930(3) 0.0262(12) Uani 1 1 d . . . . .
H24 H 0.499561 0.644406 0.633330 0.031 Uiso 1 1 calc R U . . .
C25 C 0.9082(5) 0.5717(3) 0.5306(3) 0.0242(10) Uani 1 1 d . . . . .
H25 H 0.906900 0.556523 0.483517 0.029 Uiso 1 1 calc R U . . .
C26 C 1.0373(6) 0.6026(3) 0.5577(3) 0.0323(13) Uani 1 1 d . . . . .
H26 H 1.122223 0.607764 0.529389 0.039 Uiso 1 1 calc R U . . .
C27 C 1.0419(6) 0.6254(4) 0.6243(3) 0.0409(15) Uani 1 1 d . . . . .
H27 H 1.128958 0.647441 0.643317 0.049 Uiso 1 1 calc R U . . .
C28 C 0.9183(7) 0.6160(4) 0.6635(3) 0.0430(15) Uani 1 1 d . . . . .
H28 H 0.918521 0.631706 0.710455 0.052 Uiso 1 1 calc R U . . .
C29 C 0.7931(6) 0.5835(3) 0.6349(3) 0.0339(13) Uani 1 1 d . . . . .
H29 H 0.709033 0.575767 0.663349 0.041 Uiso 1 1 calc R U . . .
Cl2 Cl 0.10510(15) 0.28980(8) 0.71242(7) 0.0329(3) Uani 1 1 d . . . . .
H5 H 0.277(6) 0.389(3) 0.693(3) 0.026(14) Uiso 1 1 d . . . . .

loop_
_atom_site_aniso_label
_atom_site_aniso_U_11
_atom_site_aniso_U_22
_atom_site_aniso_U_33
_atom_site_aniso_U_23
_atom_site_aniso_U_13
_atom_site_aniso_U_12
Ni1 0.0148(3) 0.0233(3) 0.0143(3) -0.0003(3) 0.0010(3) -0.0019(3)
Cl1 0.0300(6) 0.0309(7) 0.0193(6) 0.0023(5) 0.0056(5) -0.0014(5)
O1 0.0189(16) 0.0314(18) 0.0118(16) -0.0021(14) 0.0005(13) -0.0027(14)
O2 0.058(3) 0.058(3) 0.040(3) -0.002(2) 0.019(2) -0.006(2)
N1 0.0161(19) 0.027(2) 0.018(2) 0.0019(19) 0.0013(18) -0.0024(16)
N2 0.0193(19) 0.022(2) 0.0119(19) 0.0021(15) 0.0003(15) -0.0010(16)
N3 0.0158(19) 0.024(2) 0.023(2) -0.0009(18) 0.0023(18) -0.0027(16)
N4 0.016(2) 0.023(2) 0.027(2) -0.0008(19) -0.0004(18) 0.0008(17)
N5 0.021(2) 0.024(2) 0.012(2) -0.0002(17) -0.0016(17) -0.0033(17)
C1 0.023(2) 0.024(3) 0.016(2) 0.001(2) 0.001(2) 0.002(2)
C2 0.023(3) 0.028(3) 0.019(3) 0.001(2) -0.008(2) -0.001(2)
C3 0.016(2) 0.026(3) 0.023(3) -0.001(2) -0.003(2) -0.003(2)
C4 0.018(2) 0.022(2) 0.018(3) 0.002(2) 0.003(2) -0.003(2)
C5 0.017(2) 0.019(2) 0.013(2) 0.0001(19) 0.0019(19) 0.0016(18)
C6 0.016(2) 0.018(2) 0.016(2) -0.0016(18) 0.001(2) 0.0018(19)
C7 0.026(3) 0.036(3) 0.011(2) -0.003(2) -0.003(2) 0.000(2)
C8 0.052(4) 0.036(3) 0.023(3) 0.008(2) -0.006(3) 0.003(3)
C9 0.027(3) 0.034(3) 0.010(2) -0.001(2) 0.000(2) -0.002(2)
C10 0.032(3) 0.027(3) 0.020(3) -0.003(2) -0.003(2) 0.003(2)
C11 0.045(3) 0.041(3) 0.025(3) 0.000(3) -0.004(3) 0.010(3)
C12 0.067(4) 0.030(3) 0.021(3) -0.003(2) 0.002(3) -0.006(3)
C13 0.045(4) 0.053(4) 0.024(3) -0.006(3) 0.008(3) -0.020(3)
C14 0.029(3) 0.047(3) 0.016(3) -0.005(2) 0.002(2) -0.003(3)
C15 0.016(2) 0.035(3) 0.022(3) -0.001(2) -0.003(2) -0.002(2)
C16 0.025(3) 0.028(3) 0.034(3) 0.008(2) -0.004(2) -0.004(2)
C17 0.027(3) 0.019(2) 0.041(3) 0.005(3) -0.002(3) -0.004(2)
C18 0.031(3) 0.023(3) 0.030(3) -0.004(2) 0.000(2) -0.002(2)
C19 0.024(3) 0.024(3) 0.022(3) 0.000(2) 0.000(2) -0.004(2)
C20 0.023(2) 0.026(3) 0.027(3) 0.002(2) 0.000(3) -0.003(2)
C21 0.028(3) 0.030(3) 0.041(3) 0.014(3) 0.001(3) 0.005(2)
C22 0.033(3) 0.020(3) 0.049(4) 0.002(3) 0.004(3) 0.002(2)
C23 0.033(3) 0.025(3) 0.039(3) -0.008(2) 0.008(3) -0.002(2)
C24 0.027(3) 0.029(3) 0.023(3) -0.002(2) 0.001(2) -0.003(2)
C25 0.015(2) 0.026(2) 0.031(3) 0.005(2) 0.004(2) 0.000(2)
C26 0.020(3) 0.034(3) 0.043(4) 0.008(3) 0.005(2) -0.005(2)
C27 0.026(3) 0.048(4) 0.049(4) 0.000(3) -0.013(3) -0.010(3)
C28 0.034(3) 0.060(4) 0.035(3) -0.008(3) -0.016(3) -0.014(3)
C29 0.026(3) 0.045(3) 0.030(3) -0.005(3) 0.000(2) -0.006(3)
Cl2 0.0318(7) 0.0377(7) 0.0293(7) 0.0073(6) 0.0013(6) -0.0028(6)

loop_
_atom_type_symbol
_atom_type_description
_atom_type_scat_dispersion_real
_atom_type_scat_dispersion_imag
_atom_type_scat_source
C C 0.0137 0.0067 'International Tables Vol C Tables 4.2.6.8 and 6.1.1.4'
H H 0.0000 0.0000 'International Tables Vol C Tables 4.2.6.8 and 6.1.1.4'
Cl Cl 0.3281 0.5435 'International Tables Vol C Tables 4.2.6.8 and 6.1.1.4'
N N 0.0241 0.0134 'International Tables Vol C Tables 4.2.6.8 and 6.1.1.4'
Ni Ni -1.3357 3.2904 'International Tables Vol C Tables 4.2.6.8 and 6.1.1.4'
O O 0.0389 0.0241 'International Tables Vol C Tables 4.2.6.8 and 6.1.1.4'

loop_
_geom_angle_atom_site_label_1
_geom_angle_atom_site_label_2
_geom_angle_atom_site_label_3
_geom_angle
_geom_angle_site_symmetry_1
_geom_angle_site_symmetry_3
_geom_angle_publ_flag
O1 Ni1 Cl1 174.09(10) . . ?
O1 Ni1 N1 86.57(14) . . ?
O1 Ni1 N2 77.90(13) . . ?
O1 Ni1 N3 89.33(14) . . ?
O1 Ni1 N4 89.51(14) . . ?
N1 Ni1 Cl1 91.06(11) . . ?
N1 Ni1 N3 175.01(15) . . ?
N2 Ni1 Cl1 96.67(10) . . ?
N2 Ni1 N1 89.25(14) . . ?
N2 Ni1 N3 87.12(14) . . ?
N3 Ni1 Cl1 92.75(12) . . ?
N4 Ni1 Cl1 95.89(12) . . ?
N4 Ni1 N1 89.45(15) . . ?
N4 Ni1 N2 167.40(15) . . ?
N4 Ni1 N3 93.35(15) . . ?
C6 O1 Ni1 115.4(3) . . ?
C8 O2 H2 109.5 . . ?
C15 N1 Ni1 121.9(3) . . ?
C15 N1 C19 117.0(4) . . ?
C19 N1 Ni1 121.1(3) . . ?
C1 N2 Ni1 127.1(3) . . ?
C1 N2 C5 118.8(4) . . ?
C5 N2 Ni1 114.0(3) . . ?
C20 N3 Ni1 120.6(3) . . ?
C20 N3 C24 117.1(4) . . ?
C24 N3 Ni1 121.9(3) . . ?
C25 N4 Ni1 122.6(3) . . ?
C25 N4 C29 116.8(4) . . ?
C29 N4 Ni1 120.6(3) . . ?
C6 N5 C7 119.4(4) . . ?
C6 N5 H5 125(3) . . ?
C7 N5 H5 115(3) . . ?
N2 C1 H1 118.7 . . ?
N2 C1 C2 122.5(4) . . ?
C2 C1 H1 118.7 . . ?
C1 C2 H2A 120.9 . . ?
C3 C2 C1 118.1(4) . . ?
C3 C2 H2A 120.9 . . ?
C2 C3 H3 119.9 . . ?
C2 C3 C4 120.1(4) . . ?
C4 C3 H3 119.9 . . ?
C3 C4 H4 120.8 . . ?
C5 C4 C3 118.4(4) . . ?
C5 C4 H4 120.8 . . ?
N2 C5 C4 122.1(4) . . ?
N2 C5 C6 112.2(4) . . ?
C4 C5 C6 125.7(4) . . ?
O1 C6 N5 120.7(4) . . ?
O1 C6 C5 119.4(4) . . ?
N5 C6 C5 119.9(4) . . ?
N5 C7 H7 108.1 . . ?
N5 C7 C8 109.8(4) . . ?
N5 C7 C9 109.7(4) . . ?
C8 C7 H7 108.1 . . ?
C8 C7 C9 112.9(4) . . ?
C9 C7 H7 108.1 . . ?
O2 C8 C7 114.1(5) . . ?
O2 C8 H8A 108.7 . . ?
O2 C8 H8B 108.7 . . ?
C7 C8 H8A 108.7 . . ?
C7 C8 H8B 108.7 . . ?
H8A C8 H8B 107.6 . . ?
C10 C9 C7 121.6(5) . . ?
C10 C9 C14 119.1(5) . . ?
C14 C9 C7 119.3(5) . . ?
C9 C10 H10 119.9 . . ?
C11 C10 C9 120.1(5) . . ?
C11 C10 H10 119.9 . . ?
C10 C11 H11 119.6 . . ?
C12 C11 C10 120.8(6) . . ?
C12 C11 H11 119.6 . . ?
C11 C12 H12 120.1 . . ?
C11 C12 C13 119.8(5) . . ?
C13 C12 H12 120.1 . . ?
C12 C13 H13 120.3 . . ?
C14 C13 C12 119.4(6) . . ?
C14 C13 H13 120.3 . . ?
C9 C14 H14 119.6 . . ?
C13 C14 C9 120.7(6) . . ?
C13 C14 H14 119.6 . . ?
N1 C15 H15 118.3 . . ?
N1 C15 C16 123.4(5) . . ?
C16 C15 H15 118.3 . . ?
C15 C16 H16 120.7 . . ?
C17 C16 C15 118.6(5) . . ?
C17 C16 H16 120.7 . . ?
C16 C17 H17 120.1 . . ?
C16 C17 C18 119.8(5) . . ?
C18 C17 H17 120.1 . . ?
C17 C18 H18 120.8 . . ?
C17 C18 C19 118.4(5) . . ?
C19 C18 H18 120.8 . . ?
N1 C19 C18 122.8(5) . . ?
N1 C19 H19 118.6 . . ?
C18 C19 H19 118.6 . . ?
N3 C20 H20 118.6 . . ?
N3 C20 C21 122.9(5) . . ?
C21 C20 H20 118.6 . . ?
C20 C21 H21 120.0 . . ?
C22 C21 C20 119.9(5) . . ?
C22 C21 H21 120.0 . . ?
C21 C22 H22 121.0 . . ?
C21 C22 C23 118.1(5) . . ?
C23 C22 H22 121.0 . . ?
C22 C23 H23 120.4 . . ?
C22 C23 C24 119.2(5) . . ?
C24 C23 H23 120.4 . . ?
N3 C24 C23 122.8(5) . . ?
N3 C24 H24 118.6 . . ?
C23 C24 H24 118.6 . . ?
N4 C25 H25 118.6 . . ?
N4 C25 C26 122.8(5) . . ?
C26 C25 H25 118.6 . . ?
C25 C26 H26 120.1 . . ?
C27 C26 C25 119.9(5) . . ?
C27 C26 H26 120.1 . . ?
C26 C27 H27 120.8 . . ?
C26 C27 C28 118.3(5) . . ?
C28 C27 H27 120.8 . . ?
C27 C28 H28 120.0 . . ?
C27 C28 C29 119.9(6) . . ?
C29 C28 H28 120.0 . . ?
N4 C29 C28 122.2(5) . . ?
N4 C29 H29 118.9 . . ?
C28 C29 H29 118.9 . . ?

loop_
_geom_bond_atom_site_label_1
_geom_bond_atom_site_label_2
_geom_bond_distance
_geom_bond_site_symmetry_2
_geom_bond_publ_flag
Ni1 Cl1 2.3895(13) . ?
Ni1 O1 2.067(3) . ?
Ni1 N1 2.133(4) . ?
Ni1 N2 2.112(4) . ?
Ni1 N3 2.151(4) . ?
Ni1 N4 2.099(4) . ?
O1 C6 1.252(5) . ?
O2 H2 0.8400 . ?
O2 C8 1.370(7) . ?
N1 C15 1.349(6) . ?
N1 C19 1.352(6) . ?
N2 C1 1.329(6) . ?
N2 C5 1.365(6) . ?
N3 C20 1.343(6) . ?
N3 C24 1.349(6) . ?
N4 C25 1.334(6) . ?
N4 C29 1.351(7) . ?
N5 C6 1.334(6) . ?
N5 C7 1.472(6) . ?
N5 H5 0.92(6) . ?
C1 H1 0.9500 . ?
C1 C2 1.394(7) . ?
C2 H2A 0.9500 . ?
C2 C3 1.382(7) . ?
C3 H3 0.9500 . ?
C3 C4 1.387(7) . ?
C4 H4 0.9500 . ?
C4 C5 1.377(6) . ?
C5 C6 1.485(6) . ?
C7 H7 1.0000 . ?
C7 C8 1.533(7) . ?
C7 C9 1.537(7) . ?
C8 H8A 0.9900 . ?
C8 H8B 0.9900 . ?
C9 C10 1.392(7) . ?
C9 C14 1.394(7) . ?
C10 H10 0.9500 . ?
C10 C11 1.387(8) . ?
C11 H11 0.9500 . ?
C11 C12 1.378(9) . ?
C12 H12 0.9500 . ?
C12 C13 1.399(9) . ?
C13 H13 0.9500 . ?
C13 C14 1.392(8) . ?
C14 H14 0.9500 . ?
C15 H15 0.9500 . ?
C15 C16 1.383(7) . ?
C16 H16 0.9500 . ?
C16 C17 1.371(8) . ?
C17 H17 0.9500 . ?
C17 C18 1.379(7) . ?
C18 H18 0.9500 . ?
C18 C19 1.393(7) . ?
C19 H19 0.9500 . ?
C20 H20 0.9500 . ?
C20 C21 1.375(7) . ?
C21 H21 0.9500 . ?
C21 C22 1.375(8) . ?
C22 H22 0.9500 . ?
C22 C23 1.383(8) . ?
C23 H23 0.9500 . ?
C23 C24 1.385(7) . ?
C24 H24 0.9500 . ?
C25 H25 0.9500 . ?
C25 C26 1.387(7) . ?
C26 H26 0.9500 . ?
C26 C27 1.351(8) . ?
C27 H27 0.9500 . ?
C27 C28 1.364(9) . ?
C28 H28 0.9500 . ?
C28 C29 1.381(8) . ?
C29 H29 0.9500 . ?

loop_
_geom_torsion_atom_site_label_1
_geom_torsion_atom_site_label_2
_geom_torsion_atom_site_label_3
_geom_torsion_atom_site_label_4
_geom_torsion
_geom_torsion_site_symmetry_1
_geom_torsion_site_symmetry_2
_geom_torsion_site_symmetry_3
_geom_torsion_site_symmetry_4
_geom_torsion_publ_flag
Ni1 O1 C6 N5 169.8(3) . . . . ?
Ni1 O1 C6 C5 -12.7(5) . . . . ?
Ni1 N1 C15 C16 -178.8(4) . . . . ?
Ni1 N1 C19 C18 178.8(4) . . . . ?
Ni1 N2 C1 C2 -174.7(3) . . . . ?
Ni1 N2 C5 C4 175.5(4) . . . . ?
Ni1 N2 C5 C6 -0.9(5) . . . . ?
Ni1 N3 C20 C21 171.8(4) . . . . ?
Ni1 N3 C24 C23 -173.5(4) . . . . ?
Ni1 N4 C25 C26 178.4(4) . . . . ?
Ni1 N4 C29 C28 -177.1(5) . . . . ?
N1 C15 C16 C17 -0.6(8) . . . . ?
N2 C1 C2 C3 -1.1(7) . . . . ?
N2 C5 C6 O1 9.1(6) . . . . ?
N2 C5 C6 N5 -173.4(4) . . . . ?
N3 C20 C21 C22 1.8(8) . . . . ?
N4 C25 C26 C27 -0.6(8) . . . . ?
N5 C7 C8 O2 -62.0(6) . . . . ?
N5 C7 C9 C10 44.0(6) . . . . ?
N5 C7 C9 C14 -135.1(5) . . . . ?
C1 N2 C5 C4 -0.4(7) . . . . ?
C1 N2 C5 C6 -176.7(4) . . . . ?
C1 C2 C3 C4 1.5(7) . . . . ?
C2 C3 C4 C5 -1.3(7) . . . . ?
C3 C4 C5 N2 0.7(7) . . . . ?
C3 C4 C5 C6 176.6(4) . . . . ?
C4 C5 C6 O1 -167.1(4) . . . . ?
C4 C5 C6 N5 10.4(7) . . . . ?
C5 N2 C1 C2 0.5(7) . . . . ?
C6 N5 C7 C8 -171.1(4) . . . . ?
C6 N5 C7 C9 64.3(5) . . . . ?
C7 N5 C6 O1 2.4(6) . . . . ?
C7 N5 C6 C5 -175.0(4) . . . . ?
C7 C9 C10 C11 -178.7(5) . . . . ?
C7 C9 C14 C13 178.0(5) . . . . ?
C8 C7 C9 C10 -78.8(6) . . . . ?
C8 C7 C9 C14 102.0(6) . . . . ?
C9 C7 C8 O2 60.8(6) . . . . ?
C9 C10 C11 C12 0.5(8) . . . . ?
C10 C9 C14 C13 -1.2(8) . . . . ?
C10 C11 C12 C13 -0.7(9) . . . . ?
C11 C12 C13 C14 -0.1(8) . . . . ?
C12 C13 C14 C9 1.0(8) . . . . ?
C14 C9 C10 C11 0.4(8) . . . . ?
C15 N1 C19 C18 -1.1(7) . . . . ?
C15 C16 C17 C18 0.1(8) . . . . ?
C16 C17 C18 C19 -0.1(8) . . . . ?
C17 C18 C19 N1 0.7(8) . . . . ?
C19 N1 C15 C16 1.1(7) . . . . ?
C20 N3 C24 C23 -0.7(7) . . . . ?
C20 C21 C22 C23 -0.6(8) . . . . ?
C21 C22 C23 C24 -1.1(8) . . . . ?
C22 C23 C24 N3 1.8(8) . . . . ?
C24 N3 C20 C21 -1.2(7) . . . . ?
C25 N4 C29 C28 2.4(8) . . . . ?
C25 C26 C27 C28 1.0(9) . . . . ?
C26 C27 C28 C29 0.3(10) . . . . ?
C27 C28 C29 N4 -2.0(10) . . . . ?
C29 N4 C25 C26 -1.0(7) . . . . ?

loop_
_twin_individual_id
_twin_individual_mass_fraction_refined
1 0.963(7)
2 0.037(7)

loop_
_smtbx_masks_void_nr
_smtbx_masks_void_average_x
_smtbx_masks_void_average_y
_smtbx_masks_void_average_z
_smtbx_masks_void_volume
_smtbx_masks_void_count_electrons
_smtbx_masks_void_content
1 0.113 -0.059 0.726 83.3 7.0 ?
2 -0.113 0.441 0.774 83.3 6.6 ?
3 0.387 0.059 0.226 83.3 6.7 ?
4 0.613 0.559 0.274 83.3 7.4 ?
